data_2011733
loop_
_publ_author_name
'H\"okelek, Tuncer'
'I\,s\?iklan, Muhammed'
'K\?il\?i\,c, Zeynel'

_publ_section_title
4-{[(1<i>E</i>)-(2-Hydroxyphenyl)methylidene]amino}-1,5-dimethyl-2-phenyl-2,3-dihydro-1<i>H</i>-pyrazol-3-one
_journal_issue 1
_journal_name_full 'Acta Crystallographica Section C'
_journal_page_first 117
_journal_page_last 119
_journal_paper_doi 10.1107/S0108270100015535
_journal_volume 57
_journal_year 2001
_chemical_formula_moiety 'C18 H17 N3 O2'
_chemical_formula_sum 'C18 H17 N3 O2'
_chemical_formula_weight 307.35
_chemical_name_systematic
;4-{[(1E)-(2-Hydroxyphenyl)methylidene]amino}-1,5-dimethyl-2-phenyl-1,2-dihydro
-3H-pyrazol-3-one
;
_space_group_IT_number 14
_symmetry_cell_setting monoclinic
_symmetry_space_group_name_Hall '-P 2yn'
_symmetry_space_group_name_H-M 'P 1 21/n 1'
_audit_creation_method SHELXL97
_cell_angle_alpha 90
_cell_angle_beta 95.332(7)
_cell_angle_gamma 90
_cell_formula_units_Z 4
_cell_length_a 7.5950(10)
_cell_length_b 7.4980(10)
_cell_length_c 27.277(2)
_cell_measurement_reflns_used 25
_cell_measurement_temperature 293(2)
_cell_measurement_theta_max 43
_cell_measurement_theta_min 20
_cell_volume 1546.6(3)
_computing_cell_refinement MolEN
_computing_data_collection 'MolEN (Fair, 1990)'
_computing_data_reduction MolEN
_computing_molecular_graphics 'ORTEPII (Johnson, 1976)'
_computing_publication_material MolEN
_computing_structure_refinement 'SHELXL97 (Sheldrick, 1997)'
_computing_structure_solution 'SHELXS97 (Sheldrick, 1990)'
_diffrn_ambient_temperature 293(2)
_diffrn_measured_fraction_theta_full .974
_diffrn_measured_fraction_theta_max .974
_diffrn_measurement_device_type 'Enraf-Nonius CAD-4'
_diffrn_measurement_method \w/2\q
_diffrn_radiation_monochromator graphite
_diffrn_radiation_source 'fine-focus sealed tube'
_diffrn_radiation_type CuK\a
_diffrn_radiation_wavelength 1.54180
_diffrn_reflns_av_R_equivalents .033
_diffrn_reflns_av_sigmaI/netI .024
_diffrn_reflns_limit_h_max 9
_diffrn_reflns_limit_h_min 0
_diffrn_reflns_limit_k_max 9
_diffrn_reflns_limit_k_min 0
_diffrn_reflns_limit_l_max 33
_diffrn_reflns_limit_l_min -33
_diffrn_reflns_number 3226
_diffrn_reflns_theta_full 74.24
_diffrn_reflns_theta_max 74.24
_diffrn_reflns_theta_min 3.25
_diffrn_standards_decay_% 1
_diffrn_standards_interval_time 120
_diffrn_standards_number 3
_exptl_absorpt_coefficient_mu .713
_exptl_absorpt_correction_type none
_exptl_crystal_colour yellow
_exptl_crystal_density_diffrn 1.320
_exptl_crystal_density_method 'not measured'
_exptl_crystal_description rod
_exptl_crystal_F_000 648
_exptl_crystal_size_max .30
_exptl_crystal_size_mid .20
_exptl_crystal_size_min .15
_refine_diff_density_max .29
_refine_diff_density_min -.31
_refine_ls_extinction_coef .0068(12)
_refine_ls_extinction_method 'SHELXL97 (Sheldrick, 1997)'
_refine_ls_goodness_of_fit_ref .802
_refine_ls_hydrogen_treatment mixed
_refine_ls_matrix_type full
_refine_ls_number_parameters 231
_refine_ls_number_reflns 3079
_refine_ls_number_restraints 0
_refine_ls_restrained_S_all .802
_refine_ls_R_factor_all .078
_refine_ls_R_factor_gt .066
_refine_ls_shift/su_max <0.001
_refine_ls_shift/su_mean .000
_refine_ls_structure_factor_coef Fsqd
_refine_ls_weighting_details 'calc w = 1/[\s^2^F~o~^2^+(0.1629P)^2^+0.3199P] where P=(F~o~^2^+2F~c~^2^)/3'
_refine_ls_weighting_scheme calc
_refine_ls_wR_factor_ref .180
_reflns_number_gt 2463
_reflns_number_total 3079
_reflns_threshold_expression I>2\s(I)
_cod_data_source_file os1128.cif
_cod_data_source_block I
_cod_original_sg_symbol_H-M 'P 21/n'
_cod_database_code 2011733
_cod_database_fobs_code 2011733

loop_
_symmetry_equiv_pos_as_xyz
'x, y, z'
'-x+1/2, y+1/2, -z+1/2'
'-x, -y, -z'
'x-1/2, -y-1/2, z-1/2'

loop_
_atom_site_label
_atom_site_fract_x
_atom_site_fract_y
_atom_site_fract_z
_atom_site_U_iso_or_equiv
_atom_site_adp_type
_atom_site_calc_flag
_atom_site_refinement_flags
_atom_site_occupancy
_atom_site_disorder_assembly
_atom_site_disorder_group
_atom_site_type_symbol
H1 .793(3) .211(3) -.0155(10) .080(7) Uiso d . 1 . . H
N2 .5451(2) .28689(18) .15230(5) .0480(4) Uani d . 1 . . N
C1 .8432(2) .3767(3) -.06089(6) .0549(4) Uani d . 1 . . C
C2 .9142(3) .4188(3) -.10447(7) .0680(6) Uani d . 1 . . C
H21 .9474 .3278 -.1249 .079(7) Uiso calc R 1 . . H
C6 .7934(2) .5140(2) -.03010(6) .0471(4) Uani d . 1 . . C
C3 .9362(3) .5940(4) -.11783(7) .0701(6) Uani d . 1 . . C
H31 .9833 .6203 -.1473 .076(7) Uiso calc R 1 . . H
C13 .5347(2) .3386(2) .20201(6) .0468(4) Uani d . 1 . . C
C4 .8887(3) .7312(3) -.08782(7) .0659(5) Uani d . 1 . . C
H41 .9047 .8495 -.0967 .071(6) Uiso calc R 1 . . H
C8 .6428(2) .2796(2) .07716(6) .0442(4) Uani d . 1 . . C
C5 .8175(3) .6898(3) -.04459(6) .0570(5) Uani d . 1 . . C
H51 .7845 .7818 -.0245 .083(7) Uiso calc R 1 . . H
C9 .5966(2) .3992(2) .11537(5) .0440(4) Uani d . 1 . . C
C7 .7229(2) .4781(2) .01688(6) .0473(4) Uani d . 1 . . C
H71 .6917 .5727 .0363 .048(5) Uiso calc R 1 . . H
N3 .5780(2) .10839(18) .14065(5) .0486(4) Uani d . 1 . . N
C11 .6569(4) -.0603(3) .06713(8) .0671(6) Uani d . 1 . . C
H111 .7257 -.1400 .0888 .120(11) Uiso calc R 1 . . H
H112 .7194 -.0353 .0389 .142(13) Uiso calc R 1 . . H
H113 .5453 -.1146 .0567 .160(15) Uiso calc R 1 . . H
C12 .4574(3) -.0266(2) .15751(7) .0605(5) Uani d . 1 . . C
H121 .5008 -.1434 .1507 .093(8) Uiso calc R 1 . . H
H122 .3419 -.0110 .1405 .114(10) Uiso calc R 1 . . H
H123 .4505 -.0137 .1923 .080(7) Uiso calc R 1 . . H
C10 .6266(2) .1089(2) .09357(6) .0481(4) Uani d . 1 . . C
C14 .4297(2) .4838(2) .21162(7) .0520(4) Uani d . 1 . . C
H141 .3677 .5456 .1860 .065(6) Uiso calc R 1 . . H
O1 .8262(2) .20324(19) -.04885(5) .0733(5) Uani d . 1 . . O
C15 .4187(3) .5352(3) .26009(7) .0626(5) Uani d . 1 . . C
H151 .3490 .6324 .2669 .082(7) Uiso calc R 1 . . H
O2 .60176(19) .56281(16) .11860(4) .0579(4) Uani d . 1 . . O
C16 .5099(3) .4438(3) .29837(7) .0653(5) Uani d . 1 . . C
H161 .5013 .4796 .3307 .074(7) Uiso calc R 1 . . H
N1 .70351(19) .31696(18) .03167(5) .0462(3) Uani d . 1 . . N
C17 .6137(3) .2996(3) .28866(7) .0613(5) Uani d . 1 . . C
H171 .6741 .2374 .3145 .068(6) Uiso calc R 1 . . H
C18 .6281(2) .2473(3) .24063(6) .0529(4) Uani d . 1 . . C
H181 .6999 .1513 .2341 .065(6) Uiso calc R 1 . . H

loop_
_atom_site_aniso_label
_atom_site_aniso_U_11
_atom_site_aniso_U_22
_atom_site_aniso_U_33
_atom_site_aniso_U_12
_atom_site_aniso_U_13
_atom_site_aniso_U_23
N2 .0676(8) .0362(7) .0418(7) .0019(6) .0137(6) .0009(5)
C1 .0630(10) .0592(11) .0428(8) .0003(8) .0067(7) -.0065(7)
C2 .0722(12) .0892(15) .0440(9) .0020(11) .0128(8) -.0116(10)
C6 .0522(8) .0530(9) .0365(8) .0029(7) .0066(6) .0004(6)
C3 .0648(11) .1057(19) .0412(9) -.0053(11) .0120(8) .0100(10)
C13 .0542(8) .0457(8) .0426(8) -.0014(7) .0149(6) .0003(6)
C4 .0666(11) .0770(14) .0545(10) -.0012(10) .0085(8) .0206(9)
C8 .0541(8) .0398(8) .0396(7) .0003(6) .0089(6) -.0003(6)
C5 .0662(10) .0577(11) .0482(9) .0042(8) .0105(8) .0074(8)
C9 .0560(8) .0371(8) .0402(7) .0004(6) .0107(6) .0012(5)
C7 .0584(9) .0444(8) .0399(8) .0033(7) .0095(6) -.0005(6)
N3 .0674(8) .0340(7) .0459(7) -.0011(6) .0136(6) .0013(5)
C11 .1047(16) .0409(9) .0582(11) -.0003(10) .0201(11) -.0045(8)
C12 .0730(12) .0446(10) .0662(12) -.0077(8) .0193(9) .0056(8)
C10 .0604(9) .0401(9) .0448(8) -.0007(7) .0097(7) -.0005(6)
C14 .0583(9) .0482(9) .0513(9) .0038(7) .0140(7) .0011(7)
O1 .1062(12) .0572(9) .0596(8) .0011(7) .0242(8) -.0135(6)
C15 .0717(11) .0579(11) .0619(11) .0011(9) .0256(9) -.0072(8)
O2 .0862(9) .0362(6) .0542(7) -.0002(5) .0217(6) -.0003(5)
C16 .0820(13) .0726(13) .0444(9) -.0043(10) .0219(8) -.0056(8)
N1 .0567(7) .0436(7) .0391(7) -.0011(6) .0079(5) -.0014(5)
C17 .0701(11) .0710(12) .0440(9) -.0010(9) .0122(8) .0057(8)
C18 .0599(9) .0531(10) .0475(9) .0060(8) .0139(7) .0030(7)

loop_
_atom_type_symbol
_atom_type_description
_atom_type_scat_dispersion_real
_atom_type_scat_dispersion_imag
_atom_type_scat_source
C C .0181 .0091 'International Tables Vol C Tables 4.2.6.8 and 6.1.1.4'
H H .0000 .0000 'International Tables Vol C Tables 4.2.6.8 and 6.1.1.4'
N N .0311 .0180 'International Tables Vol C Tables 4.2.6.8 and 6.1.1.4'
O O .0492 .0322 'International Tables Vol C Tables 4.2.6.8 and 6.1.1.4'

loop_
_geom_angle_atom_site_label_1
_geom_angle_atom_site_label_2
_geom_angle_atom_site_label_3
_geom_angle
_geom_angle_publ_flag
C9 N2 N3 110.14(12) yes
C9 N2 C13 124.66(13) yes
N3 N2 C13 120.23(13) n
O1 C1 C2 118.77(17) n
O1 C1 C6 121.60(16) yes
C2 C1 C6 119.62(19) ?
C3 C2 C1 120.7(2) ?
C3 C2 H21 119.7 ?
C1 C2 H21 119.7 ?
C5 C6 C1 118.35(16) ?
C5 C6 C7 119.50(15) n
C1 C6 C7 122.12(16) yes
C2 C3 C4 120.55(17) ?
C2 C3 H31 119.7 ?
C4 C3 H31 119.7 ?
C14 C13 C18 120.21(15) ?
C14 C13 N2 118.55(15) n
C18 C13 N2 121.23(15) n
C5 C4 C3 118.9(2) ?
C5 C4 H41 120.5 ?
C3 C4 H41 120.5 ?
C10 C8 N1 121.89(14) yes
C10 C8 C9 108.09(14) yes
N1 C8 C9 129.95(14) yes
C4 C5 C6 121.91(18) ?
C4 C5 H51 119.0 ?
C6 C5 H51 119.0 ?
O2 C9 N2 123.99(14) n
O2 C9 C8 131.53(14) yes
N2 C9 C8 104.45(13) yes
N1 C7 C6 120.71(15) yes
N1 C7 H71 119.6 ?
C6 C7 H71 119.6 ?
C10 N3 N2 106.21(12) yes
C10 N3 C12 121.76(14) n
N2 N3 C12 117.22(14) yes
C10 C11 H111 109.5 ?
C10 C11 H112 109.5 ?
H111 C11 H112 109.5 ?
C10 C11 H113 109.5 ?
H111 C11 H113 109.5 ?
H112 C11 H113 109.5 ?
N3 C12 H121 109.5 ?
N3 C12 H122 109.5 ?
H121 C12 H122 109.5 ?
N3 C12 H123 109.5 ?
H121 C12 H123 109.5 ?
H122 C12 H123 109.5 ?
C8 C10 N3 110.51(13) yes
C8 C10 C11 128.15(15) yes
N3 C10 C11 121.34(14) n
C15 C14 C13 118.93(17) ?
C15 C14 H141 120.5 ?
C13 C14 H141 120.5 ?
C1 O1 H1 102.1(15) yes
C16 C15 C14 120.89(18) ?
C16 C15 H151 119.6 ?
C14 C15 H151 119.6 ?
C17 C16 C15 119.96(17) ?
C17 C16 H161 120.0 ?
C15 C16 H161 120.0 ?
C7 N1 C8 121.70(14) yes
C16 C17 C18 120.16(18) ?
C16 C17 H171 119.9 ?
C18 C17 H171 119.9 ?
C17 C18 C13 119.84(17) ?
C17 C18 H181 120.1 ?
C13 C18 H181 120.1 ?

loop_
_geom_bond_atom_site_label_1
_geom_bond_atom_site_label_2
_geom_bond_site_symmetry_2
_geom_bond_distance
_geom_bond_publ_flag
N2 C9 . 1.3963(19) yes
N2 N3 . 1.4034(18) yes
N2 C13 . 1.4194(19) yes
C1 O1 . 1.351(2) yes
C1 C2 . 1.387(3) ?
C1 C6 . 1.403(2) n
C2 C3 . 1.378(4) ?
C2 H21 . .9300 ?
C6 C5 . 1.392(2) ?
C6 C7 . 1.459(2) yes
C3 C4 . 1.383(3) ?
C3 H31 . .9300 ?
C13 C14 . 1.389(2) ?
C13 C18 . 1.393(2) ?
C4 C5 . 1.378(2) ?
C4 H41 . .9300 ?
C8 C10 . 1.366(2) yes
C8 N1 . 1.3916(19) yes
C8 C9 . 1.443(2) yes
C5 H51 . .9300 ?
C9 O2 . 1.230(2) yes
C7 N1 . 1.287(2) yes
C7 H71 . .9300 ?
N3 C10 . 1.369(2) yes
N3 C12 . 1.468(2) ?
C11 C10 . 1.487(2) ?
C11 H111 . .9600 ?
C11 H112 . .9600 ?
C11 H113 . .9600 ?
C12 H121 . .9600 ?
C12 H122 . .9600 ?
C12 H123 . .9600 ?
C14 C15 . 1.387(3) ?
C14 H141 . .9300 ?
O1 H1 . .97(3) yes
C15 C16 . 1.380(3) ?
C15 H151 . .9300 ?
C16 C17 . 1.378(3) ?
C16 H161 . .9300 ?
C17 C18 . 1.382(2) ?
C17 H171 . .9300 ?
C18 H181 . .9300 ?

loop_
_geom_torsion_atom_site_label_1
_geom_torsion_atom_site_label_2
_geom_torsion_atom_site_label_3
_geom_torsion_atom_site_label_4
_geom_torsion
_geom_torsion_publ_flag
O1 C1 C2 C3 -179.12(19) ?
C6 C1 C2 C3 -.1(3) ?
O1 C1 C6 C5 179.00(17) ?
C2 C1 C6 C5 .0(3) ?
O1 C1 C6 C7 .9(3) yes
C2 C1 C6 C7 -178.13(17) ?
C1 C2 C3 C4 .4(3) ?
C9 N2 C13 C14 56.0(2) ?
N3 N2 C13 C14 -151.52(16) ?
C9 N2 C13 C18 -123.67(19) ?
N3 N2 C13 C18 28.9(2) ?
C2 C3 C4 C5 -.7(3) ?
C3 C4 C5 C6 .6(3) ?
C1 C6 C5 C4 -.2(3) ?
C7 C6 C5 C4 177.91(17) ?
N3 N2 C9 O2 -171.33(16) n
C13 N2 C9 O2 -16.5(3) n
N3 N2 C9 C8 6.92(17) n
C13 N2 C9 C8 161.79(15) n
C10 C8 C9 O2 174.94(18) n
N1 C8 C9 O2 -1.8(3) n
C10 C8 C9 N2 -3.12(18) n
N1 C8 C9 N2 -179.89(16) ?
C5 C6 C7 N1 -178.27(16) ?
C1 C6 C7 N1 -.2(3) ?
C9 N2 N3 C10 -8.16(18) n
C13 N2 N3 C10 -164.32(15) yes
C9 N2 N3 C12 -148.16(15) yes
C13 N2 N3 C12 55.7(2) yes
N1 C8 C10 N3 175.22(14) ?
C9 C8 C10 N3 -1.9(2) n
N1 C8 C10 C11 -4.0(3) ?
C9 C8 C10 C11 178.95(19) ?
N2 N3 C10 C8 6.1(2) n
C12 N3 C10 C8 143.83(16) ?
N2 N3 C10 C11 -174.68(17) yes
C12 N3 C10 C11 -36.9(3) yes
C18 C13 C14 C15 -.4(3) ?
N2 C13 C14 C15 179.97(16) ?
C13 C14 C15 C16 -.2(3) ?
C14 C15 C16 C17 .1(3) ?
C6 C7 N1 C8 177.55(14) yes
C10 C8 N1 C7 -178.20(16) ?
C9 C8 N1 C7 -1.8(3) ?
C15 C16 C17 C18 .6(3) ?
C16 C17 C18 C13 -1.2(3) ?
C14 C13 C18 C17 1.1(3) ?
N2 C13 C18 C17 -179.30(16) ?

loop_
_cod_related_entry_id
_cod_related_entry_database
_cod_related_entry_code
1 ChemSpider 21475163
